data_4062392
loop_
_publ_author_name
'Wang, Zhong-Xia'
'Li, Ye-Xin'

_publ_section_title
;
 Reactions of Iminophosphorano(8-quinolyl)methane with AlMe~3~: Unexpected
 Formation of Aluminum Iminophosphorano(2-methyl-8-quinolyl)methandiide
 Complex
;
_journal_issue 24
_journal_name_full Organometallics
_journal_page_first 4900
_journal_page_last 4904
_journal_paper_doi 10.1021/om034045v
_journal_volume 22
_journal_year 2003
_chemical_formula_sum 'C29 H36 Al N2 P'
_chemical_formula_weight 470.55
_space_group_IT_number 2
_symmetry_cell_setting triclinic
_symmetry_space_group_name_Hall '-P 1'
_symmetry_space_group_name_H-M 'P -1'
_cell_angle_alpha 88.417(5)
_cell_angle_beta 65.396(5)
_cell_angle_gamma 63.159(5)
_cell_formula_units_Z 2
_cell_length_a 10.912(3)
_cell_length_b 11.610(4)
_cell_length_c 13.007(4)
_cell_measurement_temperature 293(2)
_cell_volume 1310.4(7)
_diffrn_ambient_temperature 293(2)
_exptl_crystal_density_diffrn 1.193
_cod_depositor_comments
;
The following automatic conversions were performed:
'_symmetry_cell_setting' value 'Triclinic' changed to 'triclinic'
according to '/home/saulius/struct/CIF-dictionaries/cif_core.dic'
dictionary named 'cif_core.dic' version 2.4.1 from 2010-06-29.

Automatic conversion script
Id: cif_fix_enum 1527 2010-12-29 10:47:43Z saulius 
;
_cod_database_code 4062392

loop_
_symmetry_equiv_pos_as_xyz
'x, y, z'
'-x, -y, -z'

loop_
_atom_site_label
_atom_site_type_symbol
_atom_site_fract_x
_atom_site_fract_y
_atom_site_fract_z
_atom_site_U_iso_or_equiv
_atom_site_adp_type
_atom_site_occupancy
_atom_site_symmetry_multiplicity
_atom_site_calc_flag
_atom_site_refinement_flags
_atom_site_disorder_assembly
_atom_site_disorder_group
P1 P 0.84465(7) 0.22337(6) 0.25924(5) 0.03124(18) Uani 1 1 d . . .
Al1 Al 1.18544(8) 0.04687(8) 0.19940(7) 0.0368(2) Uani 1 1 d . . .
N1 N 0.9702(2) 0.17762(19) 0.30790(17) 0.0340(5) Uani 1 1 d . . .
N2 N 1.1831(2) -0.1063(2) 0.15652(19) 0.0444(6) Uani 1 1 d . . .
C1 C 0.9215(3) 0.0980(2) 0.1367(2) 0.0344(6) Uani 1 1 d . . .
H1A H 0.8578 0.1307 0.0972 0.041 Uiso 1 1 calc R . .
H1B H 1.0243 0.0812 0.0833 0.041 Uiso 1 1 calc R . .
C2 C 0.9286(3) -0.0290(2) 0.1695(2) 0.0354(6) Uani 1 1 d . . .
C3 C 0.8065(3) -0.0511(3) 0.1913(2) 0.0451(7) Uani 1 1 d . . .
H3 H 0.7198 0.0149 0.1877 0.054 Uiso 1 1 calc R . .
C4 C 0.8086(4) -0.1666(3) 0.2180(3) 0.0564(8) Uani 1 1 d . . .
H4 H 0.7250 -0.1792 0.2326 0.068 Uiso 1 1 calc R . .
C5 C 0.9376(4) -0.2633(3) 0.2227(3) 0.0596(9) Uani 1 1 d . . .
H5 H 0.9399 -0.3418 0.2419 0.072 Uiso 1 1 calc R . .
C6 C 1.0644(4) -0.2476(3) 0.1999(2) 0.0484(7) Uani 1 1 d . . .
C7 C 1.2007(5) -0.3496(3) 0.2053(3) 0.0699(10) Uani 1 1 d . . .
H7 H 1.1980 -0.4218 0.2368 0.084 Uiso 1 1 calc R . .
C8 C 1.3270(4) -0.3410(3) 0.1664(3) 0.0709(10) Uani 1 1 d . . .
H8 H 1.4116 -0.4041 0.1744 0.085 Uiso 1 1 calc R . .
C9 C 1.3354(3) -0.2285(3) 0.1086(3) 0.0572(8) Uani 1 1 d . . .
H9 H 1.4060 -0.2094 0.1236 0.069 Uiso 1 1 calc R . .
C10 C 1.0617(3) -0.1271(3) 0.1741(2) 0.0378(6) Uani 1 1 d . . .
C11 C 1.4025(4) -0.2689(3) -0.0198(3) 0.0782(11) Uani 1 1 d . . .
H11A H 1.3373 -0.2909 -0.0371 0.117 Uiso 1 1 calc R . .
H11B H 1.5034 -0.3441 -0.0484 0.117 Uiso 1 1 calc R . .
H11C H 1.4096 -0.1974 -0.0559 0.117 Uiso 1 1 calc R . .
C12 C 0.6647(3) 0.2282(2) 0.3548(2) 0.0345(6) Uani 1 1 d . . .
C13 C 0.5367(3) 0.2930(3) 0.3348(2) 0.0452(7) Uani 1 1 d . . .
H13 H 0.5383 0.3443 0.2785 0.054 Uiso 1 1 calc R . .
C14 C 0.4065(3) 0.2809(3) 0.3989(3) 0.0583(8) Uani 1 1 d . . .
H14 H 0.3205 0.3246 0.3857 0.070 Uiso 1 1 calc R . .
C15 C 0.4036(4) 0.2053(3) 0.4812(3) 0.0638(9) Uani 1 1 d . . .
H15 H 0.3155 0.1982 0.5242 0.077 Uiso 1 1 calc R . .
C16 C 0.5299(4) 0.1400(3) 0.5005(3) 0.0590(9) Uani 1 1 d . . .
H16 H 0.5273 0.0886 0.5567 0.071 Uiso 1 1 calc R . .
C17 C 0.6607(3) 0.1498(3) 0.4372(2) 0.0448(7) Uani 1 1 d . . .
H17 H 0.7468 0.1038 0.4498 0.054 Uiso 1 1 calc R . .
C18 C 0.7918(3) 0.3780(2) 0.2080(2) 0.0340(6) Uani 1 1 d . . .
C19 C 0.8729(3) 0.3775(3) 0.0925(2) 0.0458(7) Uani 1 1 d . . .
H19 H 0.9550 0.2987 0.0432 0.055 Uiso 1 1 calc R . .
C20 C 0.8335(3) 0.4915(3) 0.0499(3) 0.0528(8) Uani 1 1 d . . .
H20 H 0.8884 0.4892 -0.0278 0.063 Uiso 1 1 calc R . .
C21 C 0.7134(3) 0.6087(3) 0.1219(3) 0.0520(8) Uani 1 1 d . . .
H21 H 0.6878 0.6860 0.0931 0.062 Uiso 1 1 calc R . .
C22 C 0.6311(3) 0.6119(3) 0.2361(3) 0.0529(8) Uani 1 1 d . . .
H22 H 0.5499 0.6914 0.2849 0.063 Uiso 1 1 calc R . .
C23 C 0.6686(3) 0.4974(3) 0.2786(2) 0.0455(7) Uani 1 1 d . . .
H23 H 0.6105 0.5001 0.3558 0.055 Uiso 1 1 calc R . .
C24 C 0.9441(3) 0.2593(3) 0.4122(2) 0.0460(7) Uani 1 1 d . . .
C25 C 0.7760(3) 0.3621(3) 0.4880(3) 0.0690(10) Uani 1 1 d . . .
H25A H 0.7399 0.4253 0.4441 0.104 Uiso 1 1 calc R . .
H25B H 0.7685 0.4062 0.5534 0.104 Uiso 1 1 calc R . .
H25C H 0.7140 0.3193 0.5140 0.104 Uiso 1 1 calc R . .
C26 C 1.0377(4) 0.3309(3) 0.3687(3) 0.0759(10) Uani 1 1 d . . .
H26A H 1.1429 0.2685 0.3182 0.114 Uiso 1 1 calc R . .
H26B H 1.0329 0.3744 0.4330 0.114 Uiso 1 1 calc R . .
H26C H 0.9963 0.3948 0.3274 0.114 Uiso 1 1 calc R . .
C27 C 0.9944(4) 0.1671(3) 0.4889(3) 0.0716(10) Uani 1 1 d . . .
H27A H 0.9252 0.1319 0.5226 0.107 Uiso 1 1 calc R . .
H27B H 0.9928 0.2148 0.5490 0.107 Uiso 1 1 calc R . .
H27C H 1.0969 0.0963 0.4436 0.107 Uiso 1 1 calc R . .
C28 C 1.2597(3) 0.1283(3) 0.0682(3) 0.0588(8) Uani 1 1 d . . .
H28A H 1.3684 0.0731 0.0213 0.088 Uiso 1 1 calc R . .
H28B H 1.2402 0.2132 0.0968 0.088 Uiso 1 1 calc R . .
H28C H 1.2066 0.1380 0.0227 0.088 Uiso 1 1 calc R . .
C29 C 1.3349(3) -0.0124(3) 0.2646(3) 0.0589(8) Uani 1 1 d . . .
H29A H 1.3118 -0.0644 0.3207 0.088 Uiso 1 1 calc R . .
H29B H 1.3275 0.0631 0.3007 0.088 Uiso 1 1 calc R . .
H29C H 1.4375 -0.0643 0.2038 0.088 Uiso 1 1 calc R . .

loop_
_atom_site_aniso_label
_atom_site_aniso_U_11
_atom_site_aniso_U_22
_atom_site_aniso_U_33
_atom_site_aniso_U_23
_atom_site_aniso_U_13
_atom_site_aniso_U_12
P1 0.0286(4) 0.0292(4) 0.0281(4) 0.0037(3) -0.0105(3) -0.0101(3)
Al1 0.0303(4) 0.0363(5) 0.0363(5) 0.0024(3) -0.0138(4) -0.0112(4)
N1 0.0339(12) 0.0304(11) 0.0317(12) -0.0003(9) -0.0160(10) -0.0094(10)
N2 0.0329(12) 0.0329(13) 0.0525(15) -0.0058(11) -0.0185(11) -0.0044(10)
C1 0.0287(13) 0.0389(15) 0.0291(14) 0.0027(11) -0.0122(11) -0.0119(12)
C2 0.0365(14) 0.0340(15) 0.0285(14) -0.0020(11) -0.0109(11) -0.0144(12)
C3 0.0397(16) 0.0464(17) 0.0421(16) -0.0044(13) -0.0127(13) -0.0199(14)
C4 0.060(2) 0.056(2) 0.0517(19) -0.0038(15) -0.0131(16) -0.0362(18)
C5 0.087(2) 0.0447(19) 0.0454(19) 0.0053(15) -0.0193(18) -0.0395(19)
C6 0.064(2) 0.0321(16) 0.0428(17) 0.0016(13) -0.0242(15) -0.0179(15)
C7 0.104(3) 0.0387(19) 0.068(2) 0.0120(16) -0.050(2) -0.026(2)
C8 0.077(3) 0.0359(19) 0.094(3) 0.0008(18) -0.056(2) -0.0057(18)
C9 0.0437(17) 0.0424(18) 0.066(2) -0.0115(15) -0.0279(16) -0.0017(14)
C10 0.0416(15) 0.0329(15) 0.0290(14) -0.0029(11) -0.0125(12) -0.0130(13)
C11 0.051(2) 0.068(2) 0.071(2) -0.0174(19) -0.0185(18) -0.0016(18)
C12 0.0326(14) 0.0317(14) 0.0313(14) 0.0023(11) -0.0093(11) -0.0140(12)
C13 0.0387(16) 0.0463(17) 0.0478(17) 0.0088(14) -0.0186(14) -0.0191(14)
C14 0.0382(17) 0.064(2) 0.068(2) 0.0033(18) -0.0216(16) -0.0232(16)
C15 0.052(2) 0.076(2) 0.055(2) -0.0007(18) -0.0033(16) -0.0430(19)
C16 0.072(2) 0.067(2) 0.0411(18) 0.0133(16) -0.0144(17) -0.047(2)
C17 0.0451(16) 0.0461(17) 0.0373(16) 0.0081(13) -0.0137(13) -0.0219(14)
C18 0.0306(13) 0.0298(14) 0.0388(15) 0.0070(11) -0.0150(12) -0.0131(11)
C19 0.0364(15) 0.0396(16) 0.0421(17) 0.0093(13) -0.0094(13) -0.0111(13)
C20 0.0525(18) 0.0535(19) 0.0461(18) 0.0204(15) -0.0174(15) -0.0259(16)
C21 0.061(2) 0.0397(17) 0.068(2) 0.0264(16) -0.0373(18) -0.0281(16)
C22 0.0522(18) 0.0325(16) 0.058(2) 0.0057(14) -0.0215(16) -0.0113(14)
C23 0.0454(16) 0.0371(16) 0.0397(16) 0.0075(13) -0.0155(13) -0.0125(13)
C24 0.0454(16) 0.0413(16) 0.0405(16) -0.0052(13) -0.0213(14) -0.0103(14)
C25 0.055(2) 0.064(2) 0.057(2) -0.0269(16) -0.0267(17) -0.0023(17)
C26 0.083(2) 0.068(2) 0.090(3) -0.003(2) -0.043(2) -0.041(2)
C27 0.072(2) 0.073(2) 0.0427(19) -0.0017(17) -0.0321(17) -0.0090(19)
C28 0.0442(17) 0.068(2) 0.056(2) 0.0154(17) -0.0162(15) -0.0276(16)
C29 0.0465(18) 0.0508(19) 0.071(2) -0.0019(16) -0.0335(17) -0.0099(15)

loop_
_geom_bond_atom_site_label_1
_geom_bond_atom_site_label_2
_geom_bond_distance
_geom_bond_site_symmetry_2
_geom_bond_publ_flag
P1 N1 1.614(2) . ?
P1 C1 1.810(2) . ?
P1 C12 1.810(2) . ?
P1 C18 1.822(2) . ?
Al1 N2 1.892(2) . ?
Al1 C28 1.979(3) . ?
Al1 N1 1.988(2) . ?
Al1 C29 1.989(3) . ?
N1 C24 1.525(3) . ?
N2 C10 1.378(3) . ?
N2 C9 1.491(3) . ?
C1 C2 1.500(3) . ?
C1 H1A 0.9700 . ?
C1 H1B 0.9700 . ?
C2 C3 1.383(3) . ?
C2 C10 1.409(3) . ?
C3 C4 1.368(4) . ?
C3 H3 0.9300 . ?
C4 C5 1.374(4) . ?
C4 H4 0.9300 . ?
C5 C6 1.385(4) . ?
C5 H5 0.9300 . ?
C6 C10 1.420(4) . ?
C6 C7 1.452(4) . ?
C7 C8 1.307(5) . ?
C7 H7 0.9300 . ?
C8 C9 1.509(5) . ?
C8 H8 0.9300 . ?
C9 C11 1.504(4) . ?
C9 H9 0.9800 . ?
C11 H11A 0.9600 . ?
C11 H11B 0.9600 . ?
C11 H11C 0.9600 . ?
C12 C17 1.387(3) . ?
C12 C13 1.389(3) . ?
C13 C14 1.386(4) . ?
C13 H13 0.9300 . ?
C14 C15 1.365(4) . ?
C14 H14 0.9300 . ?
C15 C16 1.368(4) . ?
C15 H15 0.9300 . ?
C16 C17 1.376(4) . ?
C16 H16 0.9300 . ?
C17 H17 0.9300 . ?
C18 C19 1.388(3) . ?
C18 C23 1.390(3) . ?
C19 C20 1.374(4) . ?
C19 H19 0.9300 . ?
C20 C21 1.373(4) . ?
C20 H20 0.9300 . ?
C21 C22 1.370(4) . ?
C21 H21 0.9300 . ?
C22 C23 1.377(4) . ?
C22 H22 0.9300 . ?
C23 H23 0.9300 . ?
C24 C26 1.520(4) . ?
C24 C27 1.520(4) . ?
C24 C25 1.531(4) . ?
C25 H25A 0.9600 . ?
C25 H25B 0.9600 . ?
C25 H25C 0.9600 . ?
C26 H26A 0.9600 . ?
C26 H26B 0.9600 . ?
C26 H26C 0.9600 . ?
C27 H27A 0.9600 . ?
C27 H27B 0.9600 . ?
C27 H27C 0.9600 . ?
C28 H28A 0.9600 . ?
C28 H28B 0.9600 . ?
C28 H28C 0.9600 . ?
C29 H29A 0.9600 . ?
C29 H29B 0.9600 . ?
C29 H29C 0.9600 . ?
